data_1574781
loop_
_publ_author_name
'Zhang, Kimberly J.'
'Chen, Tianyang'
'Oppenheim, Julius J.'
'Yang, Luming'
'Palatinus, Luk&#xe1;&#x161;'
'M&#xfc;ller, Peter'
'Van Voorhis, Troy'
'Dinc&#x103;, Mircea'

_publ_section_title
;
 High-resolution structure of Zn<sub>3</sub>(HOTP)<sub>2</sub> (HOTP =
 hexaoxidotriphenylene), a three-dimensional conductive MOF.
;
_journal_issue 27
_journal_name_full 'Chemical science'
_journal_page_first 12416
_journal_page_last 12420
_journal_paper_doi 10.1039/d5sc00894h
_journal_volume 16
_journal_year 2025
_chemical_formula_sum 'C36 H12 O12 Zn3'
_chemical_formula_weight 273.5
_chemical_name_systematic Zn3(HOTP)2
_space_group_IT_number 190
_space_group_name_Hall 'P -6c -2c'
_space_group_name_H-M_alt 'P -6 2 c'
_symmetry_cell_setting hexagonal
_symmetry_Int_Tables_number 190
_symmetry_space_group_name_Hall 'P -6c -2c'
_symmetry_space_group_name_H-M 'P -6 2 c'
_audit_update_record
;
2025-04-23 deposited with the CCDC.	2025-06-02 downloaded from the CCDC.
;
_cell_angle_alpha 90
_cell_angle_beta 90
_cell_angle_gamma 120
_cell_formula_units_Z 9
_cell_length_a 20.8662
_cell_length_b 20.8662
_cell_length_c 9.4948
_cell_measurement_temperature 293
_cell_volume 3580.166
_diffrn_ambient_temperature 293
_diffrn_measured_fraction_theta_full 0.98
_diffrn_measured_fraction_theta_max 0.93
_diffrn_radiation_probe electron
_diffrn_radiation_type electron
_diffrn_radiation_wavelength 0.0251
_diffrn_reflns_av_R_equivalents 0.1644
_diffrn_reflns_av_unetI/netI 0.1351
_diffrn_reflns_limit_h_max 24
_diffrn_reflns_limit_h_min -24
_diffrn_reflns_limit_k_max 25
_diffrn_reflns_limit_k_min -25
_diffrn_reflns_limit_l_max 11
_diffrn_reflns_limit_l_min -11
_diffrn_reflns_number 13335
_diffrn_reflns_theta_full 0.83
_diffrn_reflns_theta_max 0.88
_diffrn_reflns_theta_min 0.04
_exptl_absorpt_coefficient_mu 0
_exptl_crystal_colour black
_exptl_crystal_density_diffrn 1.1417
_exptl_crystal_description needle
_refine_diff_density_max 0.20
_refine_diff_density_min -0.14
_refine_ls_extinction_coef 63(11)
_refine_ls_extinction_expression Fc^*^=kFc[1+0.001xFc^2^\l^3^/sin(2\q)]^-1/4^
_refine_ls_extinction_method 'SHELXL-2017/1 (Sheldrick, 2015)'
_refine_ls_goodness_of_fit_gt 4.4582
_refine_ls_goodness_of_fit_ref 3.0896
_refine_ls_hydrogen_treatment constr
_refine_ls_number_constraints 25
_refine_ls_number_parameters 64
_refine_ls_number_reflns 1093
_refine_ls_number_restraints 0
_refine_ls_R_factor_all 0.2904
_refine_ls_R_factor_gt 0.1992
_refine_ls_shift/su_max 0.0430
_refine_ls_shift/su_mean 0.0102
_refine_ls_structure_factor_coef F
_refine_ls_weighting_details 'calc w=1/[\s^2^(Fo)+(0.01P)^2^+0.0000P] where P=(Fo+2Fc)/3'
_refine_ls_weighting_scheme sigma
_refine_ls_wR_factor_gt 0.2259
_refine_ls_wR_factor_ref 0.2392
_reflns_number_gt 497
_reflns_number_total 1093
_reflns_threshold_expression I>3\s(I)
_cod_data_source_file d5sc00894h3.cif
_cod_data_source_block I_CCDC1
_cod_depositor_comments 'Adding full bibliography for 1574780--1574781.cif.'
_cod_original_cell_volume 3580.173
_cod_original_sg_symbol_Hall 'P -6c;-2c'
_cod_database_code 1574781

loop_
_space_group_symop_id
_space_group_symop_operation_xyz
1 x,y,z
2 -y,x-y,z
3 -x+y,-x,z
4 x,y,-z+1/2
5 -y,x-y,-z+1/2
6 -x+y,-x,-z+1/2
7 y,x,-z
8 x-y,-y,-z
9 -x,-x+y,-z
10 y,x,z+1/2
11 x-y,-y,z+1/2
12 -x,-x+y,z+1/2

loop_
_atom_site_label
_atom_site_type_symbol
_atom_site_fract_x
_atom_site_fract_y
_atom_site_fract_z
_atom_site_adp_type
_atom_site_U_iso_or_equiv
_atom_site_site_symmetry_multiplicity
_atom_site_occupancy
_atom_site_calc_flag
_atom_site_refinement_flags
_atom_site_disorder_assembly
_atom_site_disorder_group
Zn1-3 Zn 0.457252 0.44943 0.75 Uani 0.0529 6 0.403 d . . .
Zn1'-1 Zn 0.457252 0.44943 0.036849 Uani 0.0529 12 0.1735 d . . .
O1-1 O 0.365826 0.450025 0.095893 Uani 0.0916 12 0.347 d . . .
O1-3 O 0.365565 0.445916 0.75 Uani 0.0916 6 0.806 d . . .
O2-1 O 0.497344 0.561651 0.087207 Uani 0.0847 12 0.347 d . . .
O2-3 O 0.493222 0.554329 0.75 Uani 0.0847 6 0.806 d . . .
C1-1 C 0.373131 0.511338 0.083333 Uani 0.0631 12 0.347 d . . .
C1-3 C 0.373131 0.511338 0.75 Uani 0.0631 6 0.806 d . . .
C2-1 C 0.311812 0.523578 0.083333 Uani 0.0629 12 0.347 d . . .
C2-3 C 0.311812 0.523578 0.75 Uani 0.0629 6 0.806 d . . .
C3-1 C 0.321731 0.593607 0.083333 Uani 0.0575 12 0.347 d . . .
C3-3 C 0.321731 0.593607 0.75 Uani 0.0575 6 0.806 d . . .
C4-1 C 0.395191 0.655337 0.083333 Uani 0.0495 12 0.347 d . . .
C4-3 C 0.395191 0.655337 0.75 Uani 0.0495 6 0.806 d . . .
C5-1 C 0.45535 0.644611 0.083333 Uani 0.0517 12 0.347 d . . .
C5-3 C 0.45535 0.644611 0.75 Uani 0.0517 6 0.806 d . . .
C6-1 C 0.443531 0.574701 0.083333 Uani 0.0553 12 0.347 d . . .
C6-3 C 0.443531 0.574701 0.75 Uani 0.0553 6 0.806 d . . .
H1C2-1 H 0.257339 0.477498 0.083333 Uiso 0.1132 12 0.347 d . . .
H1C2-3 H 0.257339 0.477498 0.75 Uiso 0.1132 6 0.806 d . . .
H1C5-1 H 0.509956 0.690468 0.083333 Uiso 0.0931 12 0.347 d . . .
H1C5-3 H 0.509956 0.690468 0.75 Uiso 0.0931 6 0.806 d . . .
Zn11-2 Zn 0.542748 0.55057 0.536849 Uani 0.0529 12 0.3265 d . . .
Zn1'1-1 Zn 0.542748 0.55057 0.25 Uani 0.0529 6 0.097 d . . .
O11-1 O 0.634087 0.548606 0.25 Uani 0.0916 6 0.194 d . . .
O11-2 O 0.634348 0.552714 0.570773 Uani 0.0916 12 0.653 d . . .
O21-1 O 0.501282 0.435909 0.25 Uani 0.0847 6 0.194 d . . .
O21-2 O 0.505404 0.443231 0.579459 Uani 0.0847 12 0.653 d . . .
C11-1 C 0.626869 0.488662 0.25 Uani 0.0631 6 0.194 d . . .
C11-2 C 0.626869 0.488662 0.583333 Uani 0.0631 12 0.653 d . . .
C21-1 C 0.688188 0.476422 0.25 Uani 0.0629 6 0.194 d . . .
C21-2 C 0.688188 0.476422 0.583333 Uani 0.0629 12 0.653 d . . .
C31-1 C 0.678269 0.406393 0.25 Uani 0.0575 6 0.194 d . . .
C31-2 C 0.678269 0.406393 0.583333 Uani 0.0575 12 0.653 d . . .
C41-1 C 0.604809 0.344663 0.25 Uani 0.0495 6 0.194 d . . .
C41-2 C 0.604809 0.344663 0.583333 Uani 0.0495 12 0.653 d . . .
C51-1 C 0.54465 0.355389 0.25 Uani 0.0517 6 0.194 d . . .
C51-2 C 0.54465 0.355389 0.583333 Uani 0.0517 12 0.653 d . . .
C61-1 C 0.556469 0.425299 0.25 Uani 0.0553 6 0.194 d . . .
C61-2 C 0.556469 0.425299 0.583333 Uani 0.0553 12 0.653 d . . .
H1C21-1 H 0.742661 0.522502 0.25 Uiso 0.1132 6 0.194 d . . .
H1C21-2 H 0.742661 0.522502 0.583333 Uiso 0.1132 12 0.653 d . . .
H1C51-1 H 0.490044 0.309532 0.25 Uiso 0.0931 6 0.194 d . . .
H1C51-2 H 0.490044 0.309532 0.583333 Uiso 0.0931 12 0.653 d . . .

loop_
_atom_site_aniso_label
_atom_site_aniso_type_symbol
_atom_site_aniso_U_11
_atom_site_aniso_U_22
_atom_site_aniso_U_33
_atom_site_aniso_U_12
_atom_site_aniso_U_13
_atom_site_aniso_U_23
Zn1-3 Zn 0.075454 0.07327 0.03234 0.053997 0 0
Zn1'-1 Zn 0.075454 0.07327 0.03234 0.053997 0 0
O1-1 O 0.070276 0.07193 0.143485 0.043608 0 0
O1-3 O 0.070276 0.07193 0.143485 0.043608 0 0
O2-1 O 0.076215 0.071202 0.128372 0.05317 0 0
O2-3 O 0.076215 0.071202 0.128372 0.05317 0 0
C1-1 C 0.100119 0.040398 0.033527 0.02369 0 0
C1-3 C 0.100119 0.040398 0.033527 0.02369 0 0
C2-1 C 0.06341 0.048488 0.088437 0.036693 0 0
C2-3 C 0.06341 0.048488 0.088437 0.036693 0 0
C3-1 C 0.040597 0.063592 0.07406 0.030291 0 0
C3-3 C 0.040597 0.063592 0.07406 0.030291 0 0
C4-1 C 0.045361 0.05264 0.036907 0.014293 0 0
C4-3 C 0.045361 0.05264 0.036907 0.014293 0 0
C5-1 C 0.049183 0.064254 0.058651 0.041044 0 0
C5-3 C 0.049183 0.064254 0.058651 0.041044 0 0
C6-1 C 0.032177 0.066702 0.073448 0.029447 0 0
C6-3 C 0.032177 0.066702 0.073448 0.029447 0 0
Zn11-2 Zn 0.075454 0.07327 0.03234 0.053997 0 0
Zn1'1-1 Zn 0.075454 0.07327 0.03234 0.053997 0 0
O11-1 O 0.070276 0.07193 0.143485 0.043608 0 0
O11-2 O 0.070276 0.07193 0.143485 0.043608 0 0
O21-1 O 0.076215 0.071202 0.128372 0.05317 0 0
O21-2 O 0.076215 0.071202 0.128372 0.05317 0 0
C11-1 C 0.100119 0.040398 0.033527 0.02369 0 0
C11-2 C 0.100119 0.040398 0.033527 0.02369 0 0
C21-1 C 0.06341 0.048488 0.088437 0.036693 0 0
C21-2 C 0.06341 0.048488 0.088437 0.036693 0 0
C31-1 C 0.040597 0.063592 0.07406 0.030291 0 0
C31-2 C 0.040597 0.063592 0.07406 0.030291 0 0
C41-1 C 0.045361 0.05264 0.036907 0.014293 0 0
C41-2 C 0.045361 0.05264 0.036907 0.014293 0 0
C51-1 C 0.049183 0.064254 0.058651 0.041044 0 0
C51-2 C 0.049183 0.064254 0.058651 0.041044 0 0
C61-1 C 0.032177 0.066702 0.073448 0.029447 0 0
C61-2 C 0.032177 0.066702 0.073448 0.029447 0 0

loop_
_atom_type_symbol
_atom_type_scat_source
C International_Tables_Vol_C
H International_Tables_Vol_C
O International_Tables_Vol_C
Zn International_Tables_Vol_C

loop_
_exptl_crystal_face_index_h
_exptl_crystal_face_index_k
_exptl_crystal_face_index_l
_exptl_crystal_face_perp_dist
? ? ? ?

loop_
_geom_angle_atom_site_label_1
_geom_angle_atom_site_label_2
_geom_angle_atom_site_label_3
_geom_angle_site_symmetry_1
_geom_angle_site_symmetry_2
_geom_angle_site_symmetry_3
_geom_angle
_geom_angle_publ_flag
? ? ? ? ? ? ? ?

loop_
_geom_bond_atom_site_label_1
_geom_bond_atom_site_label_2
_geom_bond_site_symmetry_1
_geom_bond_site_symmetry_2
_geom_bond_distance
_geom_bond_publ_flag
? ? ? ? ? ?

loop_
_geom_hbond_atom_site_label_D
_geom_hbond_atom_site_label_H
_geom_hbond_atom_site_label_A
_geom_hbond_site_symmetry_D
_geom_hbond_site_symmetry_H
_geom_hbond_site_symmetry_A
_geom_hbond_distance_DH
_geom_hbond_distance_HA
_geom_hbond_distance_DA
_geom_hbond_angle_DHA
_geom_hbond_publ_flag
? ? ? ? ? ? ? ? ? ? ?

loop_
_geom_torsion_atom_site_label_1
_geom_torsion_atom_site_label_2
_geom_torsion_atom_site_label_3
_geom_torsion_atom_site_label_4
_geom_torsion_site_symmetry_1
_geom_torsion_site_symmetry_2
_geom_torsion_site_symmetry_3
_geom_torsion_site_symmetry_4
_geom_torsion
_geom_torsion_publ_flag
? ? ? ? ? ? ? ? ? ?

loop_
_restr_angle_atom_site_label_1
_restr_angle_site_symmetry_1
_restr_angle_atom_site_label_2
_restr_angle_site_symmetry_2
_restr_angle_atom_site_label_3
_restr_angle_site_symmetry_3
_restr_angle_target
_restr_angle_target_weight_param
? ? ? ? ? ? ? ?

loop_
_restr_distance_atom_site_label_1
_restr_distance_site_symmetry_1
_restr_distance_atom_site_label_2
_restr_distance_site_symmetry_2
_restr_distance_target
_restr_distance_target_weight_param
? ? ? ? ? ?

loop_
_restr_equal_angle_atom_site_label_1
_restr_equal_angle_site_symmetry_1
_restr_equal_angle_atom_site_label_2
_restr_equal_angle_site_symmetry_2
_restr_equal_angle_atom_site_label_3
_restr_equal_angle_site_symmetry_3
_restr_equal_angle_class_class_id
_restr_equal_angle_class_target_weight_param
? ? ? ? ? ? ? ?

loop_
_restr_equal_distance_atom_site_label_1
_restr_equal_distance_site_symmetry_1
_restr_equal_distance_atom_site_label_2
_restr_equal_distance_site_symmetry_2
_restr_equal_distance_class_class_id
_restr_equal_distance_class_target_weight_param
? ? ? ? ? ?

loop_
_restr_equal_torsion_atom_site_label_1
_restr_equal_torsion_site_symmetry_1
_restr_equal_torsion_atom_site_label_2
_restr_equal_torsion_site_symmetry_2
_restr_equal_torsion_atom_site_label_3
_restr_equal_torsion_site_symmetry_3
_restr_equal_torsion_atom_site_label_4
_restr_equal_torsion_site_symmetry_4
_restr_equal_torsion_class_class_id
_restr_equal_torsion_class_target_weight_param
? ? ? ? ? ? ? ? ? ?

loop_
_restr_torsion_atom_site_label_1
_restr_torsion_site_symmetry_1
_restr_torsion_atom_site_label_2
_restr_torsion_site_symmetry_2
_restr_torsion_atom_site_label_3
_restr_torsion_site_symmetry_3
_restr_torsion_atom_site_label_4
_restr_torsion_site_symmetry_4
_restr_torsion_angle_target
_restr_torsion_weight_param
? ? ? ? ? ? ? ? ? ?

loop_
_twin_individual_id
_twin_individual_mass_fraction_refined
_twin_individual_twin_matrix_11
_twin_individual_twin_matrix_12
_twin_individual_twin_matrix_13
_twin_individual_twin_matrix_21
_twin_individual_twin_matrix_22
_twin_individual_twin_matrix_23
_twin_individual_twin_matrix_31
_twin_individual_twin_matrix_32
_twin_individual_twin_matrix_33
? ? ? ? ? ? ? ? ? ? ?

loop_
_jana_atom_site_adp_c_label
_jana_atom_site_adp_c_type_symbol
_jana_atom_site_adp_c_111
_jana_atom_site_adp_c_112
_jana_atom_site_adp_c_113
_jana_atom_site_adp_c_122
_jana_atom_site_adp_c_123
_jana_atom_site_adp_c_133
_jana_atom_site_adp_c_222
_jana_atom_site_adp_c_223
_jana_atom_site_adp_c_233
_jana_atom_site_adp_c_333
? ? ? ? ? ? ? ? ? ? ? ?

loop_
_jana_atom_site_adp_d_label
_jana_atom_site_adp_d_type_symbol
_jana_atom_site_adp_d_1111
_jana_atom_site_adp_d_1112
_jana_atom_site_adp_d_1113
_jana_atom_site_adp_d_1122
_jana_atom_site_adp_d_1123
_jana_atom_site_adp_d_1133
_jana_atom_site_adp_d_1222
_jana_atom_site_adp_d_1223
_jana_atom_site_adp_d_1233
_jana_atom_site_adp_d_1333
_jana_atom_site_adp_d_2222
_jana_atom_site_adp_d_2223
_jana_atom_site_adp_d_2233
_jana_atom_site_adp_d_2333
_jana_atom_site_adp_d_3333
? ? ? ? ? ? ? ? ? ? ? ? ? ? ? ? ?

loop_
_jana_atom_site_adp_e_label
_jana_atom_site_adp_e_type_symbol
_jana_atom_site_adp_e_11111
_jana_atom_site_adp_e_11112
_jana_atom_site_adp_e_11113
_jana_atom_site_adp_e_11122
_jana_atom_site_adp_e_11123
_jana_atom_site_adp_e_11133
_jana_atom_site_adp_e_11222
_jana_atom_site_adp_e_11223
_jana_atom_site_adp_e_11233
_jana_atom_site_adp_e_11333
_jana_atom_site_adp_e_12222
_jana_atom_site_adp_e_12223
_jana_atom_site_adp_e_12233
_jana_atom_site_adp_e_12333
_jana_atom_site_adp_e_13333
_jana_atom_site_adp_e_22222
_jana_atom_site_adp_e_22223
_jana_atom_site_adp_e_22233
_jana_atom_site_adp_e_22333
_jana_atom_site_adp_e_23333
_jana_atom_site_adp_e_33333
? ? ? ? ? ? ? ? ? ? ? ? ? ? ? ? ? ? ? ? ? ? ?

loop_
_jana_atom_site_adp_f_label
_jana_atom_site_adp_f_type_symbol
_jana_atom_site_adp_f_111111
_jana_atom_site_adp_f_111112
_jana_atom_site_adp_f_111113
_jana_atom_site_adp_f_111122
_jana_atom_site_adp_f_111123
_jana_atom_site_adp_f_111133
_jana_atom_site_adp_f_111222
_jana_atom_site_adp_f_111223
_jana_atom_site_adp_f_111233
_jana_atom_site_adp_f_111333
_jana_atom_site_adp_f_112222
_jana_atom_site_adp_f_112223
_jana_atom_site_adp_f_112233
_jana_atom_site_adp_f_112333
_jana_atom_site_adp_f_113333
_jana_atom_site_adp_f_122222
_jana_atom_site_adp_f_122223
_jana_atom_site_adp_f_122233
_jana_atom_site_adp_f_122333
_jana_atom_site_adp_f_123333
_jana_atom_site_adp_f_133333
_jana_atom_site_adp_f_222222
_jana_atom_site_adp_f_222223
_jana_atom_site_adp_f_222233
_jana_atom_site_adp_f_222333
_jana_atom_site_adp_f_223333
_jana_atom_site_adp_f_233333
_jana_atom_site_adp_f_333333
? ? ? ? ? ? ? ? ? ? ? ? ? ? ? ? ? ? ? ? ? ? ? ? ? ? ? ? ? ?
